data_1567450
loop_
_publ_author_name
'Sellin, Malte'
'Friedmann, Christian'
'Mayl\"ander, Maximilian'
'Richert, Sabine'
'Krossing, Ingo'

_publ_section_title
;
 Towards clustered carbonyl cations [M3(CO)14]2+ (M = Ru, Os): the need
 for innocent deelectronation
;
_journal_issue 32
_journal_name_full 'Chemical Science'
_journal_page_first 9147
_journal_page_last 9158
_journal_paper_doi 10.1039/D2SC02358J
_journal_volume 13
_journal_year 2022
_chemical_formula_moiety '2(C16 Al F36 O4), C14 O14 Os3, 2(C6 H2 F4)'
_chemical_formula_sum 'C2.76 H0.19 Al0.1 F3.81 O1.05 Os0.14'
_chemical_formula_weight 152.25
_chemical_properties_physical Moisture-sensitive
_space_group_crystal_system triclinic
_space_group_IT_number 2
_space_group_name_Hall '-P 1'
_space_group_name_H-M_alt 'P -1'
_atom_sites_solution_hydrogens geom
_atom_sites_solution_primary direct
_audit_creation_method
;
FinalCif V98 by Daniel Kratzert, Freiburg 2022,
https://dkratzert.de/finalcif.html
;
_audit_update_record
;
2022-02-08 deposited with the CCDC.	2022-07-07 downloaded from the CCDC.
;
_cell_angle_alpha 71.674(9)
_cell_angle_beta 71.730(7)
_cell_angle_gamma 73.486(9)
_cell_formula_units_Z 21
_cell_length_a 11.283(3)
_cell_length_b 14.143(3)
_cell_length_c 15.714(3)
_cell_measurement_reflns_used 3311
_cell_measurement_temperature 100(2)
_cell_measurement_theta_max 28.4575
_cell_measurement_theta_min 2.666
_cell_volume 2211.9(9)
_computing_cell_refinement 'SAINT V8.40B'
_computing_data_collection 'Bruker BIS V6.2.14 Patch 4/2020-11-09'
_computing_data_reduction 'SAINT V8.40B'
_computing_structure_refinement 'SHELXL-2018/3 (Sheldrick, 2018)'
_computing_structure_solution 'SHELXT 2018/2 (Sheldrick, 2018)'
_diffrn_ambient_environment N~2~
_diffrn_ambient_temperature 100(2)
_diffrn_detector CPAD
_diffrn_detector_area_resol_mean 7.41
_diffrn_detector_type 'Bruker PHOTON III'
_diffrn_measured_fraction_theta_full 1.000
_diffrn_measured_fraction_theta_max 0.989
_diffrn_measurement_device 'three-circle diffractometer'
_diffrn_measurement_device_type 'Bruker D8 VENTURE dual wavelength Mo/Cu'
_diffrn_measurement_method '\w and \f scans'
_diffrn_measurement_specimen_support 'MiTeGen micromount'
_diffrn_radiation_monochromator 'mirror optics'
_diffrn_radiation_probe x-ray
_diffrn_radiation_type MoK\a
_diffrn_radiation_wavelength 0.71073
_diffrn_reflns_av_R_equivalents 0.0544
_diffrn_reflns_av_unetI/netI 0.0526
_diffrn_reflns_Laue_measured_fraction_full 1.000
_diffrn_reflns_Laue_measured_fraction_max 0.989
_diffrn_reflns_limit_h_max 16
_diffrn_reflns_limit_h_min -15
_diffrn_reflns_limit_k_max 20
_diffrn_reflns_limit_k_min -18
_diffrn_reflns_limit_l_max 22
_diffrn_reflns_limit_l_min 0
_diffrn_reflns_number 13532
_diffrn_reflns_point_group_measured_fraction_full 1.000
_diffrn_reflns_point_group_measured_fraction_max 0.989
_diffrn_reflns_theta_full 25.242
_diffrn_reflns_theta_max 30.650
_diffrn_reflns_theta_min 1.408
_diffrn_source 'microfocus sealed X-ray tube'
_diffrn_source_current 1.4
_diffrn_source_type 'Incoatec I\ms'
_diffrn_source_voltage 50.0
_exptl_absorpt_coefficient_mu 4.556
_exptl_absorpt_correction_T_max 0.74607
_exptl_absorpt_correction_T_min 0.558513
_exptl_absorpt_correction_type multi-scan
_exptl_absorpt_process_details
;
TWINABS - Bruker AXS scaling for twinned crystals - Version 2012/1: Krause, L.,
Herbst-Irmer, R., Sheldrick G.M. & Stalke D., J. Appl. Cryst. 48 (2015) 3-10
;
_exptl_crystal_colour colourless
_exptl_crystal_density_diffrn 2.400
_exptl_crystal_description block
_exptl_crystal_F_000 1502
_exptl_crystal_recrystallization_method 'diffusion of n-pentane in 1,2,3,4-tetrafluorobenzene'
_exptl_crystal_size_max 0.252
_exptl_crystal_size_mid 0.081
_exptl_crystal_size_min 0.029
_refine_diff_density_max 1.193
_refine_diff_density_min -2.394
_refine_diff_density_rms 0.189
_refine_ls_extinction_method none
_refine_ls_goodness_of_fit_ref 1.000
_refine_ls_hydrogen_treatment constr
_refine_ls_matrix_type full
_refine_ls_number_parameters 745
_refine_ls_number_reflns 13532
_refine_ls_number_restraints 3053
_refine_ls_restrained_S_all 0.915
_refine_ls_R_factor_all 0.0604
_refine_ls_R_factor_gt 0.0411
_refine_ls_shift/su_max 0.001
_refine_ls_shift/su_mean 0.000
_refine_ls_structure_factor_coef Fsqd
_refine_ls_weighting_details 'w=1/[\s^2^(Fo^2^)+16.6006P] where P=(Fo^2^+2Fc^2^)/3'
_refine_ls_weighting_scheme calc
_refine_ls_wR_factor_gt 0.0665
_refine_ls_wR_factor_ref 0.0713
_reflns_Friedel_coverage 0.000
_reflns_number_gt 10982
_reflns_number_total 13532
_reflns_threshold_expression 'I > 2\s(I)'
_twin_special_details 'The data was integrated as a 2-component twin.'
_twin_individual_id 2
_twin_individual_twin_matrix_11 6e-05
_twin_individual_twin_matrix_12 0.00047
_twin_individual_twin_matrix_13 -1.00023
_twin_individual_twin_matrix_21 0.99952
_twin_individual_twin_matrix_22 -0.45124
_twin_individual_twin_matrix_23 -0.51557
_twin_individual_twin_matrix_31 -0.00218
_twin_individual_twin_matrix_32 -0.9993
_twin_individual_twin_matrix_33 -0.00038
_cod_data_source_file d2sc02358j2.cif
_cod_data_source_block p-1_a_CCDC1
_cod_depositor_comments 'Adding full bibliography for 1567449--1567458.cif.'
_cod_original_cell_volume 2211.8(8)
_cod_original_formula_sum 'C2.76 H0.19 Al0.10 F3.81 O1.05 Os0.14'
_cod_database_code 1567450
_shelx_shelxl_version_number 2018/3
_shelx_space_group_comment
;
The symmetry employed for this shelxl refinement is uniquely defined
by the following loop, which should always be used as a source of
symmetry information in preference to the above space-group names.
They are only intended as comments.
;
_shelx_estimated_absorpt_t_min 0.393
_shelx_estimated_absorpt_t_max 0.879
_olex2_diffrn_ambient_temperature_device 'Oxford Cryostream 800'

loop_
_space_group_symop_operation_xyz
'x, y, z'
'-x, -y, -z'

loop_
_atom_site_label
_atom_site_type_symbol
_atom_site_fract_x
_atom_site_fract_y
_atom_site_fract_z
_atom_site_U_iso_or_equiv
_atom_site_adp_type
_atom_site_occupancy
_atom_site_site_symmetry_order
_atom_site_calc_flag
_atom_site_refinement_flags_posn
_atom_site_refinement_flags_adp
_atom_site_refinement_flags_occupancy
_atom_site_disorder_assembly
_atom_site_disorder_group
Os1 Os 1.03273(2) 0.14629(2) 0.32050(2) 0.01178(4) Uani 1 1 d . . . . .
Os2 Os 1.000000 0.000000 0.500000 0.01148(5) Uani 1 2 d S . P . .
Al1 Al 0.23056(11) 0.29558(9) 0.77718(8) 0.0116(2) Uani 1 1 d . . . . .
O1 O 1.0501(3) 0.3104(2) 0.1347(2) 0.0212(7) Uani 1 1 d . . . . .
O2 O 0.9240(3) 0.0016(2) 0.2651(2) 0.0216(6) Uani 1 1 d . . . . .
O3 O 1.3039(3) 0.0188(3) 0.2583(2) 0.0295(8) Uani 1 1 d . . . . .
O4 O 1.1365(3) 0.2642(3) 0.4084(2) 0.0272(7) Uani 1 1 d . . . . .
O5 O 0.7664(3) 0.2565(3) 0.4123(2) 0.0251(7) Uani 1 1 d . . . . .
O6 O 1.2719(3) 0.0041(2) 0.5013(2) 0.0212(6) Uani 1 1 d . . . . .
O7 O 0.8929(3) 0.1745(3) 0.5987(2) 0.0271(7) Uani 1 1 d . . . . .
C1 C 1.0456(4) 0.2500(3) 0.2009(3) 0.0131(7) Uani 1 1 d . . . . .
C2 C 0.9611(4) 0.0560(3) 0.2835(3) 0.0152(8) Uani 1 1 d . . . . .
C3 C 1.2062(4) 0.0656(3) 0.2806(3) 0.0174(8) Uani 1 1 d . . . . .
C4 C 1.1016(4) 0.2214(3) 0.3749(3) 0.0174(8) Uani 1 1 d . . . . .
C5 C 0.8605(4) 0.2158(3) 0.3767(3) 0.0163(8) Uani 1 1 d . . . . .
C6 C 1.1726(4) 0.0021(3) 0.5012(3) 0.0143(8) Uani 1 1 d . . . . .
C7 C 0.9315(4) 0.1105(3) 0.5626(3) 0.0172(8) Uani 1 1 d . . . . .
O1_1 O 0.3089(3) 0.3557(2) 0.8162(2) 0.0159(6) Uani 1 1 d D U . . .
C1_1 C 0.3224(3) 0.4440(3) 0.8245(3) 0.0139(7) Uani 1 1 d D U . . .
C2_1 C 0.4639(4) 0.4315(3) 0.8264(3) 0.0174(8) Uani 1 1 d D U . . .
F1_1 F 0.5402(2) 0.4373(2) 0.74189(19) 0.0263(6) Uani 1 1 d D U . . .
F2_1 F 0.4780(3) 0.5027(2) 0.8594(2) 0.0259(6) Uani 1 1 d D U . . .
F3_1 F 0.5036(3) 0.3414(2) 0.87945(19) 0.0248(6) Uani 1 1 d D U . . .
C3_1 C 0.2312(4) 0.4696(3) 0.9154(3) 0.0163(8) Uani 1 1 d D U . . .
F4_1 F 0.1172(2) 0.4507(2) 0.92832(18) 0.0218(5) Uani 1 1 d D U . . .
F5_1 F 0.2761(3) 0.4131(2) 0.98893(17) 0.0223(5) Uani 1 1 d D U . . .
F6_1 F 0.2143(3) 0.56734(18) 0.91498(18) 0.0218(5) Uani 1 1 d D U . . .
C4_1 C 0.2936(4) 0.5340(3) 0.7414(3) 0.0165(8) Uani 1 1 d D U . . .
F7_1 F 0.1676(2) 0.56742(19) 0.75041(18) 0.0221(5) Uani 1 1 d D U . . .
F8_1 F 0.3420(3) 0.61349(19) 0.73273(18) 0.0225(5) Uani 1 1 d D U . . .
F9_1 F 0.3412(3) 0.5056(2) 0.66230(17) 0.0228(6) Uani 1 1 d D U . . .
O1_2 O 0.2402(3) 0.1725(2) 0.84547(19) 0.0144(6) Uani 1 1 d D U . . .
C1_2 C 0.2350(4) 0.1123(3) 0.9318(3) 0.0149(7) Uani 1 1 d D U . . .
C2_2 C 0.0980(4) 0.1368(3) 0.9942(3) 0.0190(8) Uani 1 1 d D U . . .
F1_2 F 0.0160(2) 0.1011(2) 0.9739(2) 0.0262(6) Uani 1 1 d D U . . .
F2_2 F 0.0935(3) 0.0956(2) 1.08480(18) 0.0281(6) Uani 1 1 d D U . . .
F3_2 F 0.0562(2) 0.23619(19) 0.98280(18) 0.0218(5) Uani 1 1 d D U . . .
C3_2 C 0.3322(4) 0.1263(3) 0.9764(3) 0.0188(8) Uani 1 1 d D U . . .
F4_2 F 0.4424(2) 0.1357(2) 0.91451(18) 0.0224(5) Uani 1 1 d D U . . .
F5_2 F 0.2888(3) 0.2100(2) 1.00864(18) 0.0238(6) Uani 1 1 d D U . . .
F6_2 F 0.3554(3) 0.0479(2) 1.04751(18) 0.0263(6) Uani 1 1 d D U . . .
C4_2 C 0.2667(4) -0.0003(3) 0.9255(3) 0.0216(9) Uani 1 1 d D U . . .
F7_2 F 0.3918(3) -0.0289(2) 0.8893(2) 0.0265(6) Uani 1 1 d D U . . .
F8_2 F 0.2351(3) -0.0651(2) 1.00710(19) 0.0269(6) Uani 1 1 d D U . . .
F9_2 F 0.2060(3) -0.0100(2) 0.86933(19) 0.0242(6) Uani 1 1 d D U . . .
O1_3 O 0.0768(3) 0.3647(2) 0.7806(2) 0.0169(6) Uani 1 1 d D U . . .
C1_3 C -0.0290(4) 0.3895(3) 0.7492(3) 0.0181(8) Uani 1 1 d D U . . .
C2_3 C -0.1246(4) 0.4735(3) 0.7954(3) 0.0232(9) Uani 1 1 d D U . . .
F1_3 F -0.0879(3) 0.5629(2) 0.7563(2) 0.0350(7) Uani 1 1 d D U . . .
F2_3 F -0.2429(3) 0.4876(2) 0.7873(2) 0.0336(7) Uani 1 1 d D U . . .
F3_3 F -0.1285(3) 0.4508(2) 0.8844(2) 0.0329(7) Uani 1 1 d D U . . .
C3_3 C -0.0910(4) 0.2969(3) 0.7757(3) 0.0248(9) Uani 1 1 d D U . . .
F4_3 F -0.0033(3) 0.2148(2) 0.7590(2) 0.0370(7) Uani 1 1 d D U . . .
F5_3 F -0.1479(3) 0.2741(2) 0.8663(2) 0.0356(7) Uani 1 1 d D U . . .
F6_3 F -0.1796(3) 0.3110(2) 0.7303(2) 0.0346(7) Uani 1 1 d D U . . .
C4_3 C 0.0008(4) 0.4321(4) 0.6420(3) 0.0272(10) Uani 1 1 d D U . . .
F7_3 F 0.0504(3) 0.3561(3) 0.5996(2) 0.0403(8) Uani 1 1 d D U . . .
F8_3 F -0.1037(3) 0.4867(3) 0.6127(2) 0.0398(8) Uani 1 1 d D U . . .
F9_3 F 0.0847(3) 0.4914(3) 0.6141(2) 0.0403(8) Uani 1 1 d D U . . .
O1_4 O 0.3006(3) 0.2901(2) 0.66343(19) 0.0164(6) Uani 1 1 d D U . . .
C1_4 C 0.3990(4) 0.2439(3) 0.6050(3) 0.0161(8) Uani 1 1 d D U . . .
C2_4 C 0.5281(4) 0.2338(3) 0.6267(3) 0.0197(8) Uani 1 1 d D U . . .
F1_4 F 0.5662(3) 0.3213(2) 0.5965(2) 0.0272(6) Uani 1 1 d D U . . .
F2_4 F 0.6221(2) 0.1653(2) 0.58781(18) 0.0248(6) Uani 1 1 d D U . . .
F3_4 F 0.5178(3) 0.2022(2) 0.71749(17) 0.0265(6) Uani 1 1 d D U . . .
C3_4 C 0.3808(4) 0.1366(3) 0.6121(3) 0.0252(9) Uani 1 1 d D U . . .
F4_4 F 0.2584(3) 0.1391(2) 0.6198(2) 0.0372(8) Uani 1 1 d D U . . .
F5_4 F 0.4130(3) 0.0693(2) 0.6866(2) 0.0356(7) Uani 1 1 d D U . . .
F6_4 F 0.4507(3) 0.1005(2) 0.5386(2) 0.0315(7) Uani 1 1 d D U . . .
C4_4 C 0.4001(4) 0.3115(4) 0.5053(3) 0.0226(9) Uani 1 1 d D U . . .
F7_4 F 0.3036(3) 0.3041(3) 0.47744(19) 0.0346(7) Uani 1 1 d D U . . .
F8_4 F 0.5078(3) 0.2840(2) 0.44394(17) 0.0295(6) Uani 1 1 d D U . . .
F9_4 F 0.3871(3) 0.4086(2) 0.50163(19) 0.0318(7) Uani 1 1 d D U . . .
F1_5 F 0.3105(2) 0.2501(2) 0.1948(2) 0.0290(6) Uani 1 1 d D U . . .
F2_5 F 0.4101(3) 0.1514(2) 0.34138(18) 0.0294(6) Uani 1 1 d D U . . .
F3_5 F 0.6633(3) 0.1330(2) 0.32529(18) 0.0277(6) Uani 1 1 d D U . . .
F4_5 F 0.8137(2) 0.2126(2) 0.1627(2) 0.0259(6) Uani 1 1 d D U . . .
C1_5 C 0.4369(4) 0.2416(3) 0.1841(3) 0.0199(8) Uani 1 1 d D U . . .
C2_5 C 0.4858(4) 0.1914(3) 0.2604(3) 0.0196(8) Uani 1 1 d D U . . .
C3_5 C 0.6134(4) 0.1821(3) 0.2520(3) 0.0178(8) Uani 1 1 d D U . . .
C4_5 C 0.6889(4) 0.2222(3) 0.1682(3) 0.0168(8) Uani 1 1 d D U . . .
C5_5 C 0.6406(4) 0.2722(3) 0.0920(3) 0.0190(8) Uani 1 1 d D U . . .
H5_5 H 0.694348 0.299671 0.034619 0.023 Uiso 1 1 calc R U . . .
C6_5 C 0.5120(4) 0.2820(3) 0.1006(3) 0.0218(9) Uani 1 1 d D U . . .
H6_5 H 0.476297 0.316306 0.048972 0.026 Uiso 1 1 calc R U . . .

loop_
_atom_site_aniso_label
_atom_site_aniso_U_11
_atom_site_aniso_U_22
_atom_site_aniso_U_33
_atom_site_aniso_U_23
_atom_site_aniso_U_13
_atom_site_aniso_U_12
Os1 0.01149(7) 0.01206(7) 0.01110(7) -0.00190(6) -0.00320(5) -0.00200(5)
Os2 0.01235(10) 0.01123(10) 0.01045(10) -0.00246(8) -0.00337(8) -0.00143(8)
Al1 0.0114(5) 0.0109(5) 0.0119(5) -0.0037(4) -0.0024(4) -0.0011(4)
O1 0.0262(17) 0.0164(16) 0.0178(16) 0.0008(13) -0.0045(13) -0.0061(13)
O2 0.0290(17) 0.0208(16) 0.0188(15) -0.0037(13) -0.0091(13) -0.0088(13)
O3 0.0248(18) 0.0283(19) 0.0271(18) -0.0043(15) -0.0048(14) 0.0026(14)
O4 0.0304(18) 0.0267(18) 0.0318(19) -0.0085(15) -0.0142(15) -0.0085(14)
O5 0.0162(15) 0.0268(18) 0.0214(16) 0.0002(14) -0.0007(13) 0.0008(13)
O6 0.0175(15) 0.0226(16) 0.0241(16) -0.0066(13) -0.0052(12) -0.0040(12)
O7 0.0310(18) 0.0263(18) 0.0262(17) -0.0142(14) -0.0086(14) 0.0007(14)
C1 0.0182(19) 0.0085(17) 0.0118(18) -0.0020(15) -0.0028(14) -0.0032(14)
C2 0.0165(19) 0.017(2) 0.0104(17) -0.0016(15) -0.0045(14) -0.0023(15)
C3 0.021(2) 0.017(2) 0.0153(19) -0.0029(16) -0.0053(16) -0.0041(16)
C4 0.0159(19) 0.016(2) 0.018(2) 0.0002(16) -0.0065(16) -0.0017(15)
C5 0.0156(19) 0.020(2) 0.0126(18) 0.0001(16) -0.0052(15) -0.0045(16)
C6 0.0171(19) 0.0117(18) 0.0107(17) -0.0015(14) 0.0002(14) -0.0031(14)
C7 0.022(2) 0.016(2) 0.0115(18) -0.0016(15) -0.0038(15) -0.0031(16)
O1_1 0.0180(14) 0.0130(14) 0.0182(15) -0.0052(11) -0.0056(11) -0.0026(11)
C1_1 0.0129(17) 0.0120(17) 0.0170(18) -0.0051(14) -0.0033(14) -0.0015(13)
C2_1 0.0157(18) 0.020(2) 0.0188(19) -0.0057(16) -0.0062(15) -0.0033(15)
F1_1 0.0153(12) 0.0368(16) 0.0262(14) -0.0113(12) -0.0002(10) -0.0061(11)
F2_1 0.0216(13) 0.0283(15) 0.0372(16) -0.0166(13) -0.0099(12) -0.0070(11)
F3_1 0.0229(13) 0.0231(14) 0.0295(15) -0.0060(11) -0.0146(11) 0.0022(11)
C3_1 0.0187(19) 0.0121(18) 0.0189(19) -0.0041(15) -0.0048(15) -0.0038(15)
F4_1 0.0168(12) 0.0243(14) 0.0232(14) -0.0078(11) 0.0004(10) -0.0064(10)
F5_1 0.0298(14) 0.0214(13) 0.0147(12) -0.0035(10) -0.0078(10) -0.0021(11)
F6_1 0.0277(14) 0.0139(12) 0.0222(13) -0.0068(10) -0.0025(11) -0.0034(10)
C4_1 0.0190(19) 0.0106(18) 0.0180(19) -0.0010(15) -0.0039(15) -0.0039(14)
F7_1 0.0203(13) 0.0173(13) 0.0262(14) -0.0002(11) -0.0100(11) -0.0015(10)
F8_1 0.0290(14) 0.0161(12) 0.0232(13) -0.0008(10) -0.0062(11) -0.0110(11)
F9_1 0.0310(14) 0.0219(13) 0.0139(12) -0.0036(10) -0.0047(10) -0.0048(11)
O1_2 0.0160(14) 0.0129(14) 0.0126(13) -0.0016(11) -0.0021(11) -0.0036(11)
C1_2 0.0161(18) 0.0115(17) 0.0147(18) -0.0030(14) -0.0017(14) -0.0015(14)
C2_2 0.020(2) 0.0173(19) 0.0171(19) -0.0043(16) 0.0014(15) -0.0070(15)
F1_2 0.0196(13) 0.0257(14) 0.0332(15) -0.0063(12) -0.0021(11) -0.0104(11)
F2_2 0.0322(15) 0.0265(15) 0.0160(12) -0.0024(11) 0.0012(11) -0.0023(12)
F3_2 0.0226(13) 0.0160(12) 0.0214(13) -0.0050(10) -0.0017(10) 0.0005(10)
C3_2 0.024(2) 0.0160(19) 0.0164(19) -0.0029(15) -0.0074(15) -0.0025(16)
F4_2 0.0151(12) 0.0239(14) 0.0257(14) -0.0020(11) -0.0035(10) -0.0066(10)
F5_2 0.0320(15) 0.0202(13) 0.0238(14) -0.0093(11) -0.0094(11) -0.0050(11)
F6_2 0.0354(16) 0.0215(14) 0.0227(14) 0.0022(11) -0.0158(12) -0.0056(12)
C4_2 0.026(2) 0.0155(19) 0.023(2) -0.0036(16) -0.0052(17) -0.0041(16)
F7_2 0.0249(14) 0.0178(13) 0.0336(15) -0.0110(12) -0.0030(11) 0.0010(11)
F8_2 0.0361(16) 0.0149(13) 0.0266(14) 0.0017(11) -0.0080(12) -0.0076(11)
F9_2 0.0310(15) 0.0172(13) 0.0294(14) -0.0078(11) -0.0120(12) -0.0054(11)
O1_3 0.0134(13) 0.0208(15) 0.0165(14) -0.0065(12) -0.0046(11) -0.0002(11)
C1_3 0.0133(18) 0.022(2) 0.0190(19) -0.0075(16) -0.0044(15) 0.0003(15)
C2_3 0.0140(19) 0.023(2) 0.034(2) -0.0126(19) -0.0078(17) 0.0026(16)
F1_3 0.0292(16) 0.0196(14) 0.059(2) -0.0130(14) -0.0185(15) 0.0018(12)
F2_3 0.0150(13) 0.0390(17) 0.0525(19) -0.0270(15) -0.0114(13) 0.0069(12)
F3_3 0.0250(15) 0.0456(19) 0.0294(15) -0.0237(14) -0.0045(12) 0.0042(13)
C3_3 0.021(2) 0.026(2) 0.031(2) -0.0134(19) -0.0066(18) -0.0039(17)
F4_3 0.0306(16) 0.0232(15) 0.064(2) -0.0209(15) -0.0179(15) 0.0032(12)
F5_3 0.0310(16) 0.0349(17) 0.0381(17) -0.0043(14) -0.0013(13) -0.0158(13)
F6_3 0.0256(15) 0.0374(17) 0.053(2) -0.0221(15) -0.0176(14) -0.0035(13)
C4_3 0.021(2) 0.037(3) 0.022(2) -0.0050(19) -0.0095(17) -0.0013(18)
F7_3 0.0306(17) 0.065(2) 0.0286(16) -0.0264(16) -0.0098(13) 0.0052(15)
F8_3 0.0302(16) 0.054(2) 0.0287(16) -0.0012(15) -0.0187(13) 0.0029(14)
F9_3 0.0342(17) 0.052(2) 0.0259(16) 0.0099(14) -0.0091(13) -0.0156(15)
O1_4 0.0136(13) 0.0197(15) 0.0129(13) -0.0063(12) -0.0010(11) 0.0013(11)
C1_4 0.0147(18) 0.0196(19) 0.0157(18) -0.0081(15) -0.0025(14) -0.0033(15)
C2_4 0.0179(19) 0.023(2) 0.0162(19) -0.0079(16) -0.0033(15) 0.0004(16)
F1_4 0.0241(14) 0.0255(14) 0.0362(16) -0.0087(12) -0.0086(12) -0.0089(11)
F2_4 0.0156(12) 0.0306(15) 0.0251(14) -0.0125(12) -0.0019(10) 0.0026(11)
F3_4 0.0250(14) 0.0373(16) 0.0138(12) -0.0062(11) -0.0073(10) 0.0013(12)
C3_4 0.021(2) 0.027(2) 0.026(2) -0.0162(18) 0.0065(17) -0.0067(18)
F4_4 0.0219(14) 0.0414(18) 0.056(2) -0.0308(16) 0.0078(13) -0.0160(13)
F5_4 0.0452(19) 0.0197(14) 0.0326(16) -0.0069(12) 0.0050(14) -0.0084(13)
F6_4 0.0258(15) 0.0379(17) 0.0369(16) -0.0290(14) 0.0029(12) -0.0057(12)
C4_4 0.0167(19) 0.038(2) 0.0131(18) -0.0084(18) -0.0009(15) -0.0060(18)
F7_4 0.0190(14) 0.068(2) 0.0219(14) -0.0166(14) -0.0074(11) -0.0075(14)
F8_4 0.0202(13) 0.0509(19) 0.0127(12) -0.0089(12) 0.0023(10) -0.0063(12)
F9_4 0.0362(17) 0.0295(15) 0.0214(14) 0.0039(12) -0.0067(12) -0.0060(13)
F1_5 0.0154(13) 0.0389(17) 0.0339(16) -0.0040(13) -0.0109(11) -0.0075(11)
F2_5 0.0252(14) 0.0369(17) 0.0186(13) -0.0006(12) 0.0001(11) -0.0081(12)
F3_5 0.0262(14) 0.0342(16) 0.0225(14) -0.0035(12) -0.0146(11) -0.0003(12)
F4_5 0.0147(12) 0.0261(14) 0.0371(16) -0.0055(12) -0.0086(11) -0.0048(10)
C1_5 0.0152(18) 0.021(2) 0.025(2) -0.0056(17) -0.0083(16) -0.0036(16)
C2_5 0.0200(19) 0.024(2) 0.0134(18) -0.0034(16) -0.0031(15) -0.0050(17)
C3_5 0.0209(19) 0.018(2) 0.0164(18) -0.0062(16) -0.0077(15) -0.0020(16)
C4_5 0.0118(17) 0.0139(19) 0.025(2) -0.0062(16) -0.0047(15) -0.0009(14)
C5_5 0.022(2) 0.017(2) 0.0165(19) -0.0035(16) -0.0023(16) -0.0059(16)
C6_5 0.026(2) 0.020(2) 0.021(2) -0.0002(17) -0.0122(17) -0.0031(17)

loop_
_atom_type_symbol
_atom_type_description
_atom_type_scat_dispersion_real
_atom_type_scat_dispersion_imag
_atom_type_scat_source
C C 0.0033 0.0016 'International Tables Vol C Tables 4.2.6.8 and 6.1.1.4'
O O 0.0106 0.0060 'International Tables Vol C Tables 4.2.6.8 and 6.1.1.4'
F F 0.0171 0.0103 'International Tables Vol C Tables 4.2.6.8 and 6.1.1.4'
Al Al 0.0645 0.0514 'International Tables Vol C Tables 4.2.6.8 and 6.1.1.4'
Os Os -1.2165 7.6030 'International Tables Vol C Tables 4.2.6.8 and 6.1.1.4'
H H 0.0000 0.0000 'International Tables Vol C Tables 4.2.6.8 and 6.1.1.4'

loop_
_geom_angle_atom_site_label_1
_geom_angle_atom_site_label_2
_geom_angle_atom_site_label_3
_geom_angle
_geom_angle_site_symmetry_1
_geom_angle_site_symmetry_3
_geom_angle_publ_flag
C5 Os1 C1 93.78(16) . . ?
C5 Os1 C4 87.42(17) . . ?
C1 Os1 C4 93.24(16) . . ?
C5 Os1 C3 172.55(17) . . ?
C1 Os1 C3 93.49(17) . . ?
C4 Os1 C3 90.51(17) . . ?
C5 Os1 C2 91.81(17) . . ?
C1 Os1 C2 95.09(16) . . ?
C4 Os1 C2 171.66(17) . . ?
C3 Os1 C2 89.21(17) . . ?
C5 Os1 Os2 83.11(12) . . ?
C1 Os1 Os2 176.88(12) . . ?
C4 Os1 Os2 86.70(12) . . ?
C3 Os1 Os2 89.63(12) . . ?
C2 Os1 Os2 84.97(11) . . ?
C7 Os2 C7 180.0 . 2_756 ?
C7 Os2 C6 89.51(17) . . ?
C7 Os2 C6 90.49(17) 2_756 . ?
C7 Os2 C6 90.49(17) . 2_756 ?
C7 Os2 C6 89.51(17) 2_756 2_756 ?
C6 Os2 C6 180.0 . 2_756 ?
C7 Os2 Os1 89.33(12) . 2_756 ?
C7 Os2 Os1 90.67(12) 2_756 2_756 ?
C6 Os2 Os1 91.41(11) . 2_756 ?
C6 Os2 Os1 88.59(11) 2_756 2_756 ?
C7 Os2 Os1 90.67(12) . . ?
C7 Os2 Os1 89.33(12) 2_756 . ?
C6 Os2 Os1 88.59(11) . . ?
C6 Os2 Os1 91.41(11) 2_756 . ?
Os1 Os2 Os1 180.0 2_756 . ?
O1_1 Al1 O1_3 108.80(15) . . ?
O1_1 Al1 O1_2 106.92(15) . . ?
O1_3 Al1 O1_2 114.27(15) . . ?
O1_1 Al1 O1_4 112.23(16) . . ?
O1_3 Al1 O1_4 106.52(15) . . ?
O1_2 Al1 O1_4 108.21(15) . . ?
O1 C1 Os1 178.0(4) . . ?
O2 C2 Os1 176.8(4) . . ?
O3 C3 Os1 179.2(4) . . ?
O4 C4 Os1 177.4(4) . . ?
O5 C5 Os1 175.5(4) . . ?
O6 C6 Os2 179.3(4) . . ?
O7 C7 Os2 179.4(4) . . ?
C1_1 O1_1 Al1 147.7(3) . . ?
O1_1 C1_1 C4_1 111.7(3) . . ?
O1_1 C1_1 C3_1 110.4(3) . . ?
C4_1 C1_1 C3_1 108.7(3) . . ?
O1_1 C1_1 C2_1 108.1(3) . . ?
C4_1 C1_1 C2_1 108.2(3) . . ?
C3_1 C1_1 C2_1 109.6(3) . . ?
F3_1 C2_1 F1_1 107.6(3) . . ?
F3_1 C2_1 F2_1 107.7(3) . . ?
F1_1 C2_1 F2_1 108.1(3) . . ?
F3_1 C2_1 C1_1 110.5(3) . . ?
F1_1 C2_1 C1_1 110.6(3) . . ?
F2_1 C2_1 C1_1 112.1(3) . . ?
F4_1 C3_1 F5_1 107.4(3) . . ?
F4_1 C3_1 F6_1 107.5(3) . . ?
F5_1 C3_1 F6_1 107.3(3) . . ?
F4_1 C3_1 C1_1 110.5(3) . . ?
F5_1 C3_1 C1_1 111.2(3) . . ?
F6_1 C3_1 C1_1 112.6(3) . . ?
F9_1 C4_1 F8_1 107.6(3) . . ?
F9_1 C4_1 F7_1 106.9(3) . . ?
F8_1 C4_1 F7_1 107.2(3) . . ?
F9_1 C4_1 C1_1 111.1(3) . . ?
F8_1 C4_1 C1_1 112.7(3) . . ?
F7_1 C4_1 C1_1 111.1(3) . . ?
C1_2 O1_2 Al1 145.9(3) . . ?
O1_2 C1_2 C3_2 112.3(3) . . ?
O1_2 C1_2 C4_2 107.7(3) . . ?
C3_2 C1_2 C4_2 108.8(3) . . ?
O1_2 C1_2 C2_2 109.6(3) . . ?
C3_2 C1_2 C2_2 108.9(3) . . ?
C4_2 C1_2 C2_2 109.5(3) . . ?
F3_2 C2_2 F1_2 107.6(3) . . ?
F3_2 C2_2 F2_2 107.5(3) . . ?
F1_2 C2_2 F2_2 107.2(3) . . ?
F3_2 C2_2 C1_2 110.8(3) . . ?
F1_2 C2_2 C1_2 111.3(3) . . ?
F2_2 C2_2 C1_2 112.2(3) . . ?
F4_2 C3_2 F6_2 108.0(3) . . ?
F4_2 C3_2 F5_2 107.6(3) . . ?
F6_2 C3_2 F5_2 107.0(3) . . ?
F4_2 C3_2 C1_2 110.7(3) . . ?
F6_2 C3_2 C1_2 112.2(3) . . ?
F5_2 C3_2 C1_2 111.2(3) . . ?
F8_2 C4_2 F9_2 108.0(3) . . ?
F8_2 C4_2 F7_2 108.2(3) . . ?
F9_2 C4_2 F7_2 106.9(3) . . ?
F8_2 C4_2 C1_2 113.1(3) . . ?
F9_2 C4_2 C1_2 110.4(3) . . ?
F7_2 C4_2 C1_2 110.1(3) . . ?
C1_3 O1_3 Al1 148.7(3) . . ?
O1_3 C1_3 C3_3 111.1(3) . . ?
O1_3 C1_3 C2_3 107.4(3) . . ?
C3_3 C1_3 C2_3 108.9(3) . . ?
O1_3 C1_3 C4_3 111.4(3) . . ?
C3_3 C1_3 C4_3 109.1(3) . . ?
C2_3 C1_3 C4_3 108.9(3) . . ?
F3_3 C2_3 F2_3 108.1(4) . . ?
F3_3 C2_3 F1_3 107.5(4) . . ?
F2_3 C2_3 F1_3 107.2(4) . . ?
F3_3 C2_3 C1_3 110.8(3) . . ?
F2_3 C2_3 C1_3 112.9(3) . . ?
F1_3 C2_3 C1_3 110.3(4) . . ?
F4_3 C3_3 F6_3 107.7(4) . . ?
F4_3 C3_3 F5_3 106.7(4) . . ?
F6_3 C3_3 F5_3 106.9(4) . . ?
F4_3 C3_3 C1_3 110.7(4) . . ?
F6_3 C3_3 C1_3 113.4(4) . . ?
F5_3 C3_3 C1_3 111.1(3) . . ?
F9_3 C4_3 F7_3 107.7(4) . . ?
F9_3 C4_3 F8_3 107.8(4) . . ?
F7_3 C4_3 F8_3 107.5(4) . . ?
F9_3 C4_3 C1_3 110.8(4) . . ?
F7_3 C4_3 C1_3 110.6(4) . . ?
F8_3 C4_3 C1_3 112.3(4) . . ?
C1_4 O1_4 Al1 146.0(3) . . ?
O1_4 C1_4 C3_4 110.4(3) . . ?
O1_4 C1_4 C4_4 107.3(3) . . ?
C3_4 C1_4 C4_4 109.5(3) . . ?
O1_4 C1_4 C2_4 111.0(3) . . ?
C3_4 C1_4 C2_4 109.3(3) . . ?
C4_4 C1_4 C2_4 109.3(3) . . ?
F1_4 C2_4 F3_4 107.9(3) . . ?
F1_4 C2_4 F2_4 107.4(3) . . ?
F3_4 C2_4 F2_4 106.7(3) . . ?
F1_4 C2_4 C1_4 111.9(3) . . ?
F3_4 C2_4 C1_4 110.6(3) . . ?
F2_4 C2_4 C1_4 112.1(3) . . ?
F5_4 C3_4 F6_4 107.3(4) . . ?
F5_4 C3_4 F4_4 107.4(4) . . ?
F6_4 C3_4 F4_4 107.6(4) . . ?
F5_4 C3_4 C1_4 111.1(4) . . ?
F6_4 C3_4 C1_4 112.9(3) . . ?
F4_4 C3_4 C1_4 110.3(4) . . ?
F9_4 C4_4 F7_4 107.4(4) . . ?
F9_4 C4_4 F8_4 108.2(4) . . ?
F7_4 C4_4 F8_4 107.2(3) . . ?
F9_4 C4_4 C1_4 111.2(3) . . ?
F7_4 C4_4 C1_4 110.6(3) . . ?
F8_4 C4_4 C1_4 112.1(4) . . ?
F1_5 C1_5 C6_5 120.8(4) . . ?
F1_5 C1_5 C2_5 117.4(4) . . ?
C6_5 C1_5 C2_5 121.8(4) . . ?
F2_5 C2_5 C3_5 120.6(4) . . ?
F2_5 C2_5 C1_5 120.5(4) . . ?
C3_5 C2_5 C1_5 118.9(4) . . ?
F3_5 C3_5 C4_5 120.6(4) . . ?
F3_5 C3_5 C2_5 120.0(4) . . ?
C4_5 C3_5 C2_5 119.4(4) . . ?
F4_5 C4_5 C3_5 117.8(4) . . ?
F4_5 C4_5 C5_5 120.3(4) . . ?
C3_5 C4_5 C5_5 121.9(4) . . ?
C4_5 C5_5 C6_5 118.7(4) . . ?
C4_5 C5_5 H5_5 120.7 . . ?
C6_5 C5_5 H5_5 120.7 . . ?
C1_5 C6_5 C5_5 119.4(4) . . ?
C1_5 C6_5 H6_5 120.3 . . ?
C5_5 C6_5 H6_5 120.3 . . ?

loop_
_geom_bond_atom_site_label_1
_geom_bond_atom_site_label_2
_geom_bond_distance
_geom_bond_site_symmetry_2
_geom_bond_publ_flag
Os1 C5 1.977(4) . ?
Os1 C1 1.980(4) . ?
Os1 C4 1.981(4) . ?
Os1 C3 1.984(4) . ?
Os1 C2 1.993(4) . ?
Os1 Os2 2.9128(6) . ?
Os2 C7 1.952(4) . ?
Os2 C7 1.952(4) 2_756 ?
Os2 C6 1.962(4) . ?
Os2 C6 1.962(4) 2_756 ?
Al1 O1_1 1.725(3) . ?
Al1 O1_3 1.726(3) . ?
Al1 O1_2 1.728(3) . ?
Al1 O1_4 1.730(3) . ?
O1 C1 1.117(5) . ?
O2 C2 1.117(5) . ?
O3 C3 1.125(5) . ?
O4 C4 1.123(5) . ?
O5 C5 1.119(5) . ?
O6 C6 1.129(5) . ?
O7 C7 1.129(5) . ?
O1_1 C1_1 1.350(4) . ?
C1_1 C4_1 1.554(5) . ?
C1_1 C3_1 1.556(5) . ?
C1_1 C2_1 1.564(5) . ?
C2_1 F3_1 1.328(5) . ?
C2_1 F1_1 1.329(5) . ?
C2_1 F2_1 1.335(5) . ?
C3_1 F4_1 1.328(4) . ?
C3_1 F5_1 1.336(4) . ?
C3_1 F6_1 1.339(4) . ?
C4_1 F9_1 1.330(5) . ?
C4_1 F8_1 1.337(4) . ?
C4_1 F7_1 1.341(5) . ?
O1_2 C1_2 1.349(5) . ?
C1_2 C3_2 1.557(5) . ?
C1_2 C4_2 1.558(5) . ?
C1_2 C2_2 1.558(5) . ?
C2_2 F3_2 1.323(5) . ?
C2_2 F1_2 1.329(5) . ?
C2_2 F2_2 1.348(5) . ?
C3_2 F4_2 1.328(5) . ?
C3_2 F6_2 1.337(5) . ?
C3_2 F5_2 1.338(5) . ?
C4_2 F8_2 1.331(5) . ?
C4_2 F9_2 1.332(5) . ?
C4_2 F7_2 1.340(5) . ?
O1_3 C1_3 1.346(5) . ?
C1_3 C3_3 1.541(6) . ?
C1_3 C2_3 1.558(5) . ?
C1_3 C4_3 1.560(6) . ?
C2_3 F3_3 1.321(5) . ?
C2_3 F2_3 1.333(5) . ?
C2_3 F1_3 1.340(5) . ?
C3_3 F4_3 1.331(5) . ?
C3_3 F6_3 1.340(5) . ?
C3_3 F5_3 1.341(5) . ?
C4_3 F9_3 1.323(5) . ?
C4_3 F7_3 1.337(5) . ?
C4_3 F8_3 1.341(5) . ?
O1_4 C1_4 1.353(5) . ?
C1_4 C3_4 1.553(6) . ?
C1_4 C4_4 1.555(5) . ?
C1_4 C2_4 1.556(5) . ?
C2_4 F1_4 1.322(5) . ?
C2_4 F3_4 1.332(5) . ?
C2_4 F2_4 1.348(5) . ?
C3_4 F5_4 1.334(5) . ?
C3_4 F6_4 1.338(5) . ?
C3_4 F4_4 1.339(5) . ?
C4_4 F9_4 1.323(5) . ?
C4_4 F7_4 1.334(5) . ?
C4_4 F8_4 1.338(5) . ?
F1_5 C1_5 1.357(5) . ?
F2_5 C2_5 1.345(5) . ?
F3_5 C3_5 1.344(5) . ?
F4_5 C4_5 1.353(4) . ?
C1_5 C6_5 1.369(6) . ?
C1_5 C2_5 1.378(5) . ?
C2_5 C3_5 1.376(5) . ?
C3_5 C4_5 1.373(5) . ?
C4_5 C5_5 1.374(5) . ?
C5_5 C6_5 1.385(6) . ?
C5_5 H5_5 0.9500 . ?
C6_5 H6_5 0.9500 . ?

loop_
_geom_torsion_atom_site_label_1
_geom_torsion_atom_site_label_2
_geom_torsion_atom_site_label_3
_geom_torsion_atom_site_label_4
_geom_torsion
_geom_torsion_site_symmetry_1
_geom_torsion_site_symmetry_2
_geom_torsion_site_symmetry_3
_geom_torsion_site_symmetry_4
_geom_torsion_publ_flag
O1_3 Al1 O1_1 C1_1 -30.5(5) . . . . ?
O1_2 Al1 O1_1 C1_1 -154.3(5) . . . . ?
O1_4 Al1 O1_1 C1_1 87.2(5) . . . . ?
Al1 O1_1 C1_1 C4_1 -32.2(6) . . . . ?
Al1 O1_1 C1_1 C3_1 88.9(5) . . . . ?
Al1 O1_1 C1_1 C2_1 -151.1(4) . . . . ?
O1_1 C1_1 C2_1 F3_1 -42.7(4) . . . . ?
C4_1 C1_1 C2_1 F3_1 -163.8(3) . . . . ?
C3_1 C1_1 C2_1 F3_1 77.8(4) . . . . ?
O1_1 C1_1 C2_1 F1_1 76.5(4) . . . . ?
C4_1 C1_1 C2_1 F1_1 -44.6(4) . . . . ?
C3_1 C1_1 C2_1 F1_1 -163.1(3) . . . . ?
O1_1 C1_1 C2_1 F2_1 -162.8(3) . . . . ?
C4_1 C1_1 C2_1 F2_1 76.1(4) . . . . ?
C3_1 C1_1 C2_1 F2_1 -42.3(4) . . . . ?
O1_1 C1_1 C3_1 F4_1 -42.3(4) . . . . ?
C4_1 C1_1 C3_1 F4_1 80.6(4) . . . . ?
C2_1 C1_1 C3_1 F4_1 -161.4(3) . . . . ?
O1_1 C1_1 C3_1 F5_1 76.9(4) . . . . ?
C4_1 C1_1 C3_1 F5_1 -160.2(3) . . . . ?
C2_1 C1_1 C3_1 F5_1 -42.2(4) . . . . ?
O1_1 C1_1 C3_1 F6_1 -162.5(3) . . . . ?
C4_1 C1_1 C3_1 F6_1 -39.7(4) . . . . ?
C2_1 C1_1 C3_1 F6_1 78.4(4) . . . . ?
O1_1 C1_1 C4_1 F9_1 -40.2(4) . . . . ?
C3_1 C1_1 C4_1 F9_1 -162.3(3) . . . . ?
C2_1 C1_1 C4_1 F9_1 78.6(4) . . . . ?
O1_1 C1_1 C4_1 F8_1 -161.1(3) . . . . ?
C3_1 C1_1 C4_1 F8_1 76.8(4) . . . . ?
C2_1 C1_1 C4_1 F8_1 -42.2(4) . . . . ?
O1_1 C1_1 C4_1 F7_1 78.6(4) . . . . ?
C3_1 C1_1 C4_1 F7_1 -43.5(4) . . . . ?
C2_1 C1_1 C4_1 F7_1 -162.5(3) . . . . ?
O1_1 Al1 O1_2 C1_2 40.3(5) . . . . ?
O1_3 Al1 O1_2 C1_2 -80.2(5) . . . . ?
O1_4 Al1 O1_2 C1_2 161.3(4) . . . . ?
Al1 O1_2 C1_2 C3_2 -56.0(6) . . . . ?
Al1 O1_2 C1_2 C4_2 -175.7(4) . . . . ?
Al1 O1_2 C1_2 C2_2 65.2(6) . . . . ?
O1_2 C1_2 C2_2 F3_2 -46.4(4) . . . . ?
C3_2 C1_2 C2_2 F3_2 76.8(4) . . . . ?
C4_2 C1_2 C2_2 F3_2 -164.4(3) . . . . ?
O1_2 C1_2 C2_2 F1_2 73.3(4) . . . . ?
C3_2 C1_2 C2_2 F1_2 -163.5(3) . . . . ?
C4_2 C1_2 C2_2 F1_2 -44.7(4) . . . . ?
O1_2 C1_2 C2_2 F2_2 -166.6(3) . . . . ?
C3_2 C1_2 C2_2 F2_2 -43.4(4) . . . . ?
C4_2 C1_2 C2_2 F2_2 75.4(4) . . . . ?
O1_2 C1_2 C3_2 F4_2 -40.2(4) . . . . ?
C4_2 C1_2 C3_2 F4_2 79.0(4) . . . . ?
C2_2 C1_2 C3_2 F4_2 -161.8(3) . . . . ?
O1_2 C1_2 C3_2 F6_2 -160.9(3) . . . . ?
C4_2 C1_2 C3_2 F6_2 -41.7(4) . . . . ?
C2_2 C1_2 C3_2 F6_2 77.5(4) . . . . ?
O1_2 C1_2 C3_2 F5_2 79.3(4) . . . . ?
C4_2 C1_2 C3_2 F5_2 -161.5(3) . . . . ?
C2_2 C1_2 C3_2 F5_2 -42.2(4) . . . . ?
O1_2 C1_2 C4_2 F8_2 -164.8(3) . . . . ?
C3_2 C1_2 C4_2 F8_2 73.2(4) . . . . ?
C2_2 C1_2 C4_2 F8_2 -45.7(5) . . . . ?
O1_2 C1_2 C4_2 F9_2 -43.7(4) . . . . ?
C3_2 C1_2 C4_2 F9_2 -165.7(3) . . . . ?
C2_2 C1_2 C4_2 F9_2 75.5(4) . . . . ?
O1_2 C1_2 C4_2 F7_2 74.1(4) . . . . ?
C3_2 C1_2 C4_2 F7_2 -47.9(4) . . . . ?
C2_2 C1_2 C4_2 F7_2 -166.8(3) . . . . ?
O1_1 Al1 O1_3 C1_3 156.8(5) . . . . ?
O1_2 Al1 O1_3 C1_3 -83.8(6) . . . . ?
O1_4 Al1 O1_3 C1_3 35.6(6) . . . . ?
Al1 O1_3 C1_3 C3_3 65.1(6) . . . . ?
Al1 O1_3 C1_3 C2_3 -175.9(4) . . . . ?
Al1 O1_3 C1_3 C4_3 -56.7(7) . . . . ?
O1_3 C1_3 C2_3 F3_3 -43.9(5) . . . . ?
C3_3 C1_3 C2_3 F3_3 76.5(4) . . . . ?
C4_3 C1_3 C2_3 F3_3 -164.6(4) . . . . ?
O1_3 C1_3 C2_3 F2_3 -165.2(4) . . . . ?
C3_3 C1_3 C2_3 F2_3 -44.9(5) . . . . ?
C4_3 C1_3 C2_3 F2_3 74.0(5) . . . . ?
O1_3 C1_3 C2_3 F1_3 74.9(4) . . . . ?
C3_3 C1_3 C2_3 F1_3 -164.7(3) . . . . ?
C4_3 C1_3 C2_3 F1_3 -45.8(5) . . . . ?
O1_3 C1_3 C3_3 F4_3 -45.5(5) . . . . ?
C2_3 C1_3 C3_3 F4_3 -163.5(4) . . . . ?
C4_3 C1_3 C3_3 F4_3 77.8(4) . . . . ?
O1_3 C1_3 C3_3 F6_3 -166.6(3) . . . . ?
C2_3 C1_3 C3_3 F6_3 75.3(4) . . . . ?
C4_3 C1_3 C3_3 F6_3 -43.4(5) . . . . ?
O1_3 C1_3 C3_3 F5_3 72.9(4) . . . . ?
C2_3 C1_3 C3_3 F5_3 -45.1(5) . . . . ?
C4_3 C1_3 C3_3 F5_3 -163.9(3) . . . . ?
O1_3 C1_3 C4_3 F9_3 -39.2(5) . . . . ?
C3_3 C1_3 C4_3 F9_3 -162.2(4) . . . . ?
C2_3 C1_3 C4_3 F9_3 79.0(4) . . . . ?
O1_3 C1_3 C4_3 F7_3 80.1(4) . . . . ?
C3_3 C1_3 C4_3 F7_3 -42.9(5) . . . . ?
C2_3 C1_3 C4_3 F7_3 -161.7(3) . . . . ?
O1_3 C1_3 C4_3 F8_3 -159.9(4) . . . . ?
C3_3 C1_3 C4_3 F8_3 77.2(5) . . . . ?
C2_3 C1_3 C4_3 F8_3 -41.6(5) . . . . ?
O1_1 Al1 O1_4 C1_4 76.4(5) . . . . ?
O1_3 Al1 O1_4 C1_4 -164.7(5) . . . . ?
O1_2 Al1 O1_4 C1_4 -41.4(5) . . . . ?
Al1 O1_4 C1_4 C3_4 74.9(6) . . . . ?
Al1 O1_4 C1_4 C4_4 -165.8(4) . . . . ?
Al1 O1_4 C1_4 C2_4 -46.5(6) . . . . ?
O1_4 C1_4 C2_4 F1_4 -76.1(4) . . . . ?
C3_4 C1_4 C2_4 F1_4 161.9(3) . . . . ?
C4_4 C1_4 C2_4 F1_4 42.0(4) . . . . ?
O1_4 C1_4 C2_4 F3_4 44.2(5) . . . . ?
C3_4 C1_4 C2_4 F3_4 -77.8(4) . . . . ?
C4_4 C1_4 C2_4 F3_4 162.3(3) . . . . ?
O1_4 C1_4 C2_4 F2_4 163.2(3) . . . . ?
C3_4 C1_4 C2_4 F2_4 41.2(4) . . . . ?
C4_4 C1_4 C2_4 F2_4 -78.7(4) . . . . ?
O1_4 C1_4 C3_4 F5_4 -78.8(4) . . . . ?
C4_4 C1_4 C3_4 F5_4 163.3(3) . . . . ?
C2_4 C1_4 C3_4 F5_4 43.6(4) . . . . ?
O1_4 C1_4 C3_4 F6_4 160.6(4) . . . . ?
C4_4 C1_4 C3_4 F6_4 42.7(5) . . . . ?
C2_4 C1_4 C3_4 F6_4 -77.0(4) . . . . ?
O1_4 C1_4 C3_4 F4_4 40.2(5) . . . . ?
C4_4 C1_4 C3_4 F4_4 -77.7(4) . . . . ?
C2_4 C1_4 C3_4 F4_4 162.6(3) . . . . ?
O1_4 C1_4 C4_4 F9_4 46.3(4) . . . . ?
C3_4 C1_4 C4_4 F9_4 166.2(3) . . . . ?
C2_4 C1_4 C4_4 F9_4 -74.0(4) . . . . ?
O1_4 C1_4 C4_4 F7_4 -72.9(4) . . . . ?
C3_4 C1_4 C4_4 F7_4 47.0(5) . . . . ?
C2_4 C1_4 C4_4 F7_4 166.8(3) . . . . ?
O1_4 C1_4 C4_4 F8_4 167.6(3) . . . . ?
C3_4 C1_4 C4_4 F8_4 -72.6(4) . . . . ?
C2_4 C1_4 C4_4 F8_4 47.2(5) . . . . ?
F1_5 C1_5 C2_5 F2_5 1.0(6) . . . . ?
C6_5 C1_5 C2_5 F2_5 -179.2(4) . . . . ?
F1_5 C1_5 C2_5 C3_5 -179.6(4) . . . . ?
C6_5 C1_5 C2_5 C3_5 0.2(7) . . . . ?
F2_5 C2_5 C3_5 F3_5 -0.3(6) . . . . ?
C1_5 C2_5 C3_5 F3_5 -179.7(4) . . . . ?
F2_5 C2_5 C3_5 C4_5 178.9(4) . . . . ?
C1_5 C2_5 C3_5 C4_5 -0.5(6) . . . . ?
F3_5 C3_5 C4_5 F4_5 -1.5(6) . . . . ?
C2_5 C3_5 C4_5 F4_5 179.3(4) . . . . ?
F3_5 C3_5 C4_5 C5_5 179.7(4) . . . . ?
C2_5 C3_5 C4_5 C5_5 0.5(6) . . . . ?
F4_5 C4_5 C5_5 C6_5 -179.0(4) . . . . ?
C3_5 C4_5 C5_5 C6_5 -0.2(6) . . . . ?
F1_5 C1_5 C6_5 C5_5 179.8(4) . . . . ?
C2_5 C1_5 C6_5 C5_5 0.0(7) . . . . ?
C4_5 C5_5 C6_5 C1_5 -0.1(6) . . . . ?
